data_1575419
loop_
_publ_author_name
'Dhara, Barun'
'Bulgarevich, Kirill'
'Takimiya, Kazuo'

_publ_section_title
;
 Radical cation salts of
 dinaphtho[2,3-b:2&#x2032;,3&#x2032;-f]thieno[3,2-b]thiophene:
 characteristic crystal structures and properties
;
_journal_issue 38
_journal_name_full CrystEngComm
_journal_page_first 6333
_journal_page_last 6340
_journal_paper_doi 10.1039/D5CE00680E
_journal_volume 27
_journal_year 2025
_chemical_formula_moiety 'C22 H12 S2, 0.667(C6 H5 Cl), 0.667(Cl O4)'
_chemical_formula_sum 'C26 H15.33 Cl1.33 O2.67 S2'
_chemical_formula_weight 481.77
_space_group_crystal_system triclinic
_space_group_IT_number 2
_space_group_name_Hall '-P 1'
_space_group_name_H-M_alt 'P -1'
_atom_sites_solution_hydrogens geom
_atom_sites_solution_primary dual
_audit_creation_date 2025-02-17
_audit_creation_method
;
Olex2 1.5-ac7-012
(compiled 2024.11.06 svn.r97f918c9 for Rigaku Oxford Diffraction, GUI svn.r7082)
;
_audit_update_record
;
2025-07-06 deposited with the CCDC.	2025-08-13 downloaded from the CCDC.
;
_cell_angle_alpha 101.9045(16)
_cell_angle_beta 107.3219(19)
_cell_angle_gamma 101.3854(16)
_cell_formula_units_Z 3
_cell_length_a 10.5374(2)
_cell_length_b 10.58339(18)
_cell_length_c 15.8290(3)
_cell_measurement_reflns_used 15874
_cell_measurement_temperature 300
_cell_measurement_theta_max 76.9170
_cell_measurement_theta_min 3.0160
_cell_volume 1584.41(6)
_computing_cell_refinement 'CrysAlisPro 1.171.42.93a (Rigaku OD, 2023)'
_computing_data_collection 'CrysAlisPro 1.171.42.93a (Rigaku OD, 2023)'
_computing_data_reduction 'CrysAlisPro 1.171.42.93a (Rigaku OD, 2023)'
_computing_molecular_graphics 'Olex2 1.5-ac7-012 (Dolomanov et al., 2009)'
_computing_publication_material 'Olex2 1.5-ac7-012 (Dolomanov et al., 2009)'
_computing_structure_refinement 'SHELXL 2018/3 (Sheldrick, 2015)'
_computing_structure_solution 'SHELXT  (Sheldrick, 2015)'
_diffrn_ambient_temperature 300
_diffrn_detector 'Hybrid Pixel Array Detector'
_diffrn_detector_area_resol_mean 10.0000
_diffrn_detector_type HyPix
_diffrn_measured_fraction_theta_full 0.998
_diffrn_measured_fraction_theta_max 0.957
_diffrn_measurement_details
;
List of Runs (angles in degrees, time in seconds):

  # Type    Start    End  Width  t~exp~   \w     \q     \k     \f   Frames
#--------------------------------------------------------------------------
  1  \w     35.00  92.00   0.50    0.20    --   47.91  57.00 120.00  114
  2  \w     27.00 120.00   0.50    0.20    --   47.91  77.00   0.00  186
  3  \w     27.00 120.00   0.50    0.20    --   47.91  77.00 -90.00  186
  4  \w     27.00 120.00   0.50    0.20    --   47.91  77.00-180.00  186
  5  \w     81.00 173.00   0.50    0.80    --  104.77 118.00 -82.00  184
  6  \w     54.00 120.00   0.50    0.20    --   47.91 158.00  71.00  132
  7  \w     54.00 160.00   0.50    0.80    --  104.77 158.00  71.00  212
  8  \w     76.00 174.00   0.50    0.80    --  104.77 125.00  30.00  196
  9  \w     97.00 175.00   0.50    0.80    --  104.77  37.00 -90.00  156
 10  \w     97.00 175.00   0.50    0.80    --  104.77  19.00-150.00  156
 11  \w     97.00 175.00   0.50    0.80    --  104.77  37.00   0.00  156
 12  \w    -24.00  24.00   0.50    0.20    --   47.91 -19.00 120.00   96
 13  \w    -24.00  24.00   0.50    0.20    --   47.91 -19.00  60.00   96
 14  \w    -24.00  24.00   0.50    0.20    --   47.91 -19.00 -60.00   96
 15  \w    -24.00  24.00   0.50    0.20    --   47.91 -19.00 -90.00   96
 16  \w     33.00  64.00   0.50    0.80    --  104.77 -57.00   0.00   62
 17  \w     33.00 105.00   0.50    0.80    --  104.77 -77.00-150.00  144
 18  \w     33.00  64.00   0.50    0.80    --  104.77 -57.00  30.00   62
 19  \w     33.00  64.00   0.50    0.80    --  104.77 -57.00 150.00   62
 20  \w     33.00 105.00   0.50    0.80    --  104.77 -77.00  60.00  144
 21  \w     35.00 106.00   0.50    0.80    --  104.77 -99.00  30.00  142
 22  \w     36.00 111.00   0.50    0.80    --  104.77-125.00  30.00  150
 23  \w     33.00 134.00   0.50    0.80    --  104.77-158.00  37.00  202
 24  \w     32.00 114.00   0.50    0.20    --   47.91-158.00  37.00  164
 25  \w     36.00 111.00   0.50    0.80    --  104.77-125.00-120.00  150
 26  \w     37.00 109.00   0.50    0.80    --  104.77-118.00-168.00  144
 27  \w     13.00  87.00   0.50    0.20    --   47.91-118.00-168.00  148
 28  \w    -28.00  26.00   0.50    0.20    --  -47.91  19.00 -60.00  108
 29  \w    -68.00 -25.00   0.50    0.80    --  -97.00  57.00 -90.00   86
 30  \w   -109.00 -25.00   0.50    0.80    --  -97.00  77.00 120.00  168
 31  \w    -68.00 -25.00   0.50    0.80    --  -97.00  57.00 120.00   86
 32  \w   -113.00 -38.00   0.50    0.20    --  -47.91 158.00  71.00  150
 33  \w   -134.00 -38.00   0.50    0.80    --  -97.00 158.00  71.00  192
 34  \w   -109.00 -29.00   0.50    0.80    --  -97.00 118.00 -82.00  160
 35  \w    -87.00 -19.00   0.50    0.20    --  -47.91 118.00 -82.00  136
 36  \w   -170.00 -89.00   0.50    0.80    --  -97.00 -19.00-120.00  162
 37  \w   -169.00 -89.00   0.50    0.80    --  -97.00 -37.00 -90.00  160
 38  \w    -64.50 -40.00   0.50    0.20    --  -47.91 -37.00 -60.00   49
;
_diffrn_measurement_device 'four-circle diffractometer'
_diffrn_measurement_device_type 'ROD, Synergy Custom DW system, HyPix'
_diffrn_measurement_method '\w scans'
_diffrn_orient_matrix_type 'CrysAlisPro convention (1999,Acta A55,543-557)'
_diffrn_orient_matrix_UB_11 0.0893658000
_diffrn_orient_matrix_UB_12 -0.0087331000
_diffrn_orient_matrix_UB_13 -0.0611727000
_diffrn_orient_matrix_UB_21 -0.1313986000
_diffrn_orient_matrix_UB_22 -0.0708665000
_diffrn_orient_matrix_UB_23 -0.0857685000
_diffrn_orient_matrix_UB_31 -0.0123294000
_diffrn_orient_matrix_UB_32 0.1373778000
_diffrn_orient_matrix_UB_33 -0.0142016000
_diffrn_radiation_monochromator mirror
_diffrn_radiation_probe x-ray
_diffrn_radiation_type 'Cu K\a'
_diffrn_radiation_wavelength 1.54184
_diffrn_reflns_av_R_equivalents 0.0739
_diffrn_reflns_av_unetI/netI 0.0501
_diffrn_reflns_Laue_measured_fraction_full 0.998
_diffrn_reflns_Laue_measured_fraction_max 0.957
_diffrn_reflns_limit_h_max 13
_diffrn_reflns_limit_h_min -13
_diffrn_reflns_limit_k_max 13
_diffrn_reflns_limit_k_min -10
_diffrn_reflns_limit_l_max 19
_diffrn_reflns_limit_l_min -20
_diffrn_reflns_number 31010
_diffrn_reflns_point_group_measured_fraction_full 0.998
_diffrn_reflns_point_group_measured_fraction_max 0.957
_diffrn_reflns_theta_full 67.684
_diffrn_reflns_theta_max 77.651
_diffrn_reflns_theta_min 3.049
_diffrn_source 'Rotating-anode X-ray tube'
_diffrn_source_type 'Rigaku (Cu) X-ray Source'
_exptl_absorpt_coefficient_mu 4.055
_exptl_absorpt_correction_T_max 1.00000
_exptl_absorpt_correction_T_min 0.49406
_exptl_absorpt_correction_type multi-scan
_exptl_absorpt_process_details
;
CrysAlisPro 1.171.42.93a (Rigaku Oxford Diffraction, 2023)
Empirical absorption correction using spherical harmonics,
implemented in SCALE3 ABSPACK scaling algorithm.
;
_exptl_crystal_colour black
_exptl_crystal_colour_primary black
_exptl_crystal_density_diffrn 1.515
_exptl_crystal_description needle
_exptl_crystal_F_000 742
_refine_diff_density_max 1.092
_refine_diff_density_min -1.368
_refine_diff_density_rms 0.088
_refine_ls_extinction_method none
_refine_ls_goodness_of_fit_ref 1.103
_refine_ls_hydrogen_treatment constr
_refine_ls_matrix_type full
_refine_ls_number_parameters 445
_refine_ls_number_reflns 6460
_refine_ls_number_restraints 136
_refine_ls_restrained_S_all 1.104
_refine_ls_R_factor_all 0.0964
_refine_ls_R_factor_gt 0.0847
_refine_ls_shift/su_max 0.001
_refine_ls_shift/su_mean 0.000
_refine_ls_structure_factor_coef Fsqd
_refine_ls_weighting_details 'w=1/[\s^2^(Fo^2^)+(0.1375P)^2^+1.7129P] where P=(Fo^2^+2Fc^2^)/3'
_refine_ls_weighting_scheme calc
_refine_ls_wR_factor_gt 0.2427
_refine_ls_wR_factor_ref 0.2568
_reflns_Friedel_coverage 0.000
_reflns_number_gt 5190
_reflns_number_total 6460
_reflns_threshold_expression 'I > 2\s(I)'
_cod_data_source_file d5ce00680e2.cif
_cod_data_source_block dntt-clo4-300k
_cod_depositor_comments 'Adding full bibliography for 1575411--1575428.cif.'
_cod_original_cell_volume 1584.40(6)
_cod_database_code 1575419
_shelx_shelxl_version_number 2018/3
_chemical_oxdiff_formula 'C H O Cl S'
_chemical_oxdiff_usercomment ' '
_shelx_space_group_comment
;
The symmetry employed for this shelxl refinement is uniquely defined
by the following loop, which should always be used as a source of
symmetry information in preference to the above space-group names.
They are only intended as comments.
;
_olex2_refinement_description
;
1. Fixed Uiso
 At 1.2 times of:
  All C(H) groups
2. Uiso/Uaniso restraints and constraints
O3 \\sim Cl37 \\sim O39 \\sim O40 \\sim O41 \\sim O42 \\sim O2 \\sim O5 \\sim
O1: within 1.7A with sigma of 0.04 and sigma for terminal atoms of 0.08 within
1.7A
Uanis(O39) = Uanis(O41) = Uanis(O40) = Uanis(O42) = Uanis(Cl37)
3. Rigid body (RIGU) restrains
 O3, Cl37, O39, O40, O41, O42, O2, O5, O1
 with sigma for 1-2 distances of 0.004 and sigma for 1-3 distances of 0.004
4. Others
 Fixed Sof: O39(0.5) O40(0.5) O41(0.5) O42(0.5) O2(0.5) O3(0.5) O5(0.5) O1(0.5)
5.a Aromatic/amide H refined with riding coordinates:
 C34(H34), C22(H22), C11(H11), C27(H27), C20(H20), C31(H31), C4(H4), C32(H32),
 C9(H9), C15(H15), C17(H17), C30(H30), C19(H19), C29(H29), C6(H6), C8(H8),
 C18(H18), C7(H7), C44(H44), C48(H48), C47(H47), C46(H46), C45(H45)
;
_olex2_submission_special_instructions 'No special instructions were received'
_oxdiff_exptl_absorpt_empirical_details
;
Empirical correction (ABSPACK) includes:
- Absorption correction using spherical harmonics
- Frame scaling
;
_oxdiff_exptl_absorpt_empirical_full_max 2.086
_oxdiff_exptl_absorpt_empirical_full_min 0.558

loop_
_space_group_symop_operation_xyz
'x, y, z'
'-x, -y, -z'

loop_
_atom_site_label
_atom_site_type_symbol
_atom_site_fract_x
_atom_site_fract_y
_atom_site_fract_z
_atom_site_U_iso_or_equiv
_atom_site_adp_type
_atom_site_occupancy
_atom_site_site_symmetry_order
_atom_site_calc_flag
_atom_site_refinement_flags_posn
_atom_site_refinement_flags_adp
_atom_site_refinement_flags_occupancy
_atom_site_disorder_assembly
_atom_site_disorder_group
S13 S 0.66319(10) 0.61150(9) 0.92073(6) 0.0464(3) Uani 1 1 d . . . . .
S25 S 0.95746(10) 0.32121(8) 1.03690(6) 0.0473(3) Uani 1 1 d . . . . .
S24 S 0.58853(11) 0.26857(10) 1.00899(7) 0.0538(3) Uani 1 1 d . . . . .
Cl49 Cl 0.9338(3) 1.1477(2) 1.34326(13) 0.1531(11) Uani 1 1 d . . . . .
C34 C 0.8312(4) 0.3107(4) 0.8029(3) 0.0450(8) Uani 1 1 d . . . . .
H34 H 0.806824 0.227466 0.813275 0.054 Uiso 1 1 calc R U . . .
C35 C 0.9081(4) 0.4216(4) 0.8760(2) 0.0415(7) Uani 1 1 d . . . . .
C21 C 0.8419(4) 0.6383(4) 1.2496(3) 0.0464(8) Uani 1 1 d . . . . .
C28 C 0.8274(4) 0.4509(4) 0.6975(3) 0.0479(8) Uani 1 1 d . . . . .
C3 C 0.5337(4) 0.3508(4) 0.8419(3) 0.0452(8) Uani 1 1 d . . . . .
C23 C 0.7194(4) 0.5272(4) 1.0868(2) 0.0433(8) Uani 1 1 d . . . . .
C36 C 0.9642(4) 0.4357(4) 0.9733(3) 0.0431(7) Uani 1 1 d . . . . .
C10 C 0.4479(4) 0.3623(4) 0.6595(3) 0.0484(8) Uani 1 1 d . . . . .
C26 C 0.9450(4) 0.5499(4) 0.8601(3) 0.0447(8) Uani 1 1 d . . . . .
C1 C 0.6620(4) 0.5065(4) 0.9893(3) 0.0438(7) Uani 1 1 d . . . . .
C16 C 0.8066(4) 0.5134(4) 1.2686(3) 0.0492(8) Uani 1 1 d . . . . .
C33 C 0.7884(4) 0.3221(4) 0.7115(3) 0.0463(8) Uani 1 1 d . . . . .
C5 C 0.4153(4) 0.2377(4) 0.6792(3) 0.0517(9) Uani 1 1 d . . . . .
C22 C 0.7963(4) 0.6437(4) 1.1569(3) 0.0469(8) Uani 1 1 d . . . . .
H22 H 0.817923 0.724935 1.143388 0.056 Uiso 1 1 calc R U . . .
C12 C 0.5659(4) 0.4751(4) 0.8210(3) 0.0449(8) Uani 1 1 d . . . . .
C2 C 0.5913(4) 0.3727(4) 0.9407(3) 0.0439(8) Uani 1 1 d . . . . .
C14 C 0.6867(4) 0.4039(4) 1.1083(3) 0.0469(8) Uani 1 1 d . . . . .
C11 C 0.5248(4) 0.4824(4) 0.7326(3) 0.0489(8) Uani 1 1 d . . . . .
H11 H 0.546367 0.564326 0.719982 0.059 Uiso 1 1 calc R U . . .
C27 C 0.9054(4) 0.5648(4) 0.7729(3) 0.0500(9) Uani 1 1 d . . . . .
H27 H 0.929764 0.648820 0.763640 0.060 Uiso 1 1 calc R U . . .
C20 C 0.9217(4) 0.7550(5) 1.3242(3) 0.0555(9) Uani 1 1 d . . . . .
H20 H 0.945902 0.837479 1.312730 0.067 Uiso 1 1 calc R U . . .
C31 C 0.6691(5) 0.2238(5) 0.5473(3) 0.0608(11) Uani 1 1 d . . . . .
H31 H 0.616566 0.149431 0.497165 0.073 Uiso 1 1 calc R U . . .
C4 C 0.4602(4) 0.2347(4) 0.7725(3) 0.0524(9) Uani 1 1 d . . . . .
H4 H 0.439798 0.153667 0.786565 0.063 Uiso 1 1 calc R U . . .
C32 C 0.7079(4) 0.2098(4) 0.6348(3) 0.0543(9) Uani 1 1 d . . . . .
H32 H 0.681178 0.125939 0.643731 0.065 Uiso 1 1 calc R U . . .
C9 C 0.4046(5) 0.3656(5) 0.5671(3) 0.0590(10) Uani 1 1 d . . . . .
H9 H 0.424275 0.447092 0.553576 0.071 Uiso 1 1 calc R U . . .
C15 C 0.7274(4) 0.3947(4) 1.1966(3) 0.0527(9) Uani 1 1 d . . . . .
H15 H 0.703692 0.312940 1.209144 0.063 Uiso 1 1 calc R U . . .
C17 C 0.8528(5) 0.5105(5) 1.3621(3) 0.0600(10) Uani 1 1 d . . . . .
H17 H 0.830740 0.429496 1.375831 0.072 Uiso 1 1 calc R U . . .
C30 C 0.7087(5) 0.3511(5) 0.5332(3) 0.0614(11) Uani 1 1 d . . . . .
H30 H 0.682526 0.359623 0.473619 0.074 Uiso 1 1 calc R U . . .
C19 C 0.9630(5) 0.7464(5) 1.4128(3) 0.0642(11) Uani 1 1 d . . . . .
H19 H 1.014727 0.823075 1.461325 0.077 Uiso 1 1 calc R U . . .
C29 C 0.7838(5) 0.4604(5) 0.6051(3) 0.0588(10) Uani 1 1 d . . . . .
H29 H 0.807772 0.543410 0.594259 0.071 Uiso 1 1 calc R U . . .
C6 C 0.3401(5) 0.1203(5) 0.6052(3) 0.0638(11) Uani 1 1 d . . . . .
H6 H 0.317591 0.037993 0.617195 0.077 Uiso 1 1 calc R U . . .
C8 C 0.3337(5) 0.2500(6) 0.4968(3) 0.0689(13) Uani 1 1 d . . . . .
H8 H 0.307579 0.253101 0.435839 0.083 Uiso 1 1 calc R U . . .
C18 C 0.9277(5) 0.6227(5) 1.4308(3) 0.0658(12) Uani 1 1 d . . . . .
H18 H 0.956595 0.618213 1.491391 0.079 Uiso 1 1 calc R U . . .
C43 C 0.9042(6) 1.0717(4) 1.2292(3) 0.0668(12) Uani 1 1 d . . . . .
C7 C 0.3005(5) 0.1273(5) 0.5164(3) 0.0733(14) Uani 1 1 d . . . . .
H7 H 0.250828 0.049480 0.468376 0.088 Uiso 1 1 calc R U . . .
C44 C 1.0062(6) 1.0384(6) 1.2036(5) 0.0845(15) Uani 1 1 d . . . . .
H44 H 1.093086 1.056686 1.248318 0.101 Uiso 1 1 calc R U . . .
C48 C 0.7721(7) 1.0472(6) 1.1644(6) 0.099(2) Uani 1 1 d . . . . .
H48 H 0.699466 1.069211 1.180359 0.119 Uiso 1 1 calc R U . . .
C47 C 0.7572(7) 0.9823(6) 1.0669(5) 0.093(2) Uani 1 1 d . . . . .
H47 H 0.673841 0.962627 1.018345 0.111 Uiso 1 1 calc R U . . .
C46 C 0.8678(9) 0.9543(6) 1.0528(5) 0.0949(19) Uani 1 1 d . . . . .
H46 H 0.858978 0.912849 0.992732 0.114 Uiso 1 1 calc R U . . .
C45 C 0.9873(9) 0.9807(7) 1.1171(5) 0.101(2) Uani 1 1 d . . . . .
H45 H 1.060473 0.958602 1.101973 0.121 Uiso 1 1 calc R U . . .
Cl37 Cl 0.57858(13) -0.11818(13) 0.76569(9) 0.0745(4) Uani 1 1 d . U . . .
O39 O 0.6515(8) 0.0163(7) 0.8126(6) 0.0745(4) Uani 0.5 1 d . U P A 2
O40 O 0.5484(8) -0.1710(7) 0.8313(5) 0.0745(4) Uani 0.5 1 d . U P A 2
O41 O 0.4503(8) -0.2046(8) 0.7002(5) 0.0745(4) Uani 0.5 1 d . U P A 2
O42 O 0.6657(8) -0.1949(8) 0.8003(6) 0.0745(4) Uani 0.5 1 d . U P A 1
O2 O 0.5445(17) -0.0548(19) 0.8411(9) 0.182(6) Uani 0.5 1 d . U P A 1
O3 O 0.6603(15) -0.1955(14) 0.7367(13) 0.172(6) Uani 0.5 1 d . U P A 2
O5 O 0.4417(13) -0.1233(13) 0.7074(10) 0.156(5) Uani 0.5 1 d . U P A 1
O1 O 0.6361(13) -0.0342(13) 0.7251(10) 0.151(5) Uani 0.5 1 d . U P A 1

loop_
_atom_site_aniso_label
_atom_site_aniso_U_11
_atom_site_aniso_U_22
_atom_site_aniso_U_33
_atom_site_aniso_U_23
_atom_site_aniso_U_13
_atom_site_aniso_U_12
S13 0.0523(5) 0.0411(5) 0.0478(5) 0.0148(4) 0.0192(4) 0.0128(4)
S25 0.0561(5) 0.0386(5) 0.0501(5) 0.0152(4) 0.0215(4) 0.0122(4)
S24 0.0616(6) 0.0447(5) 0.0534(6) 0.0174(4) 0.0184(4) 0.0102(4)
Cl49 0.260(3) 0.0967(13) 0.0757(10) -0.0062(9) 0.0753(15) -0.0025(15)
C34 0.0480(19) 0.0434(18) 0.050(2) 0.0159(15) 0.0219(16) 0.0161(15)
C35 0.0441(17) 0.0451(18) 0.0439(18) 0.0166(14) 0.0217(14) 0.0178(14)
C21 0.0428(18) 0.058(2) 0.0418(18) 0.0135(16) 0.0167(15) 0.0197(16)
C28 0.0485(19) 0.057(2) 0.049(2) 0.0211(17) 0.0240(16) 0.0205(17)
C3 0.0458(18) 0.0497(19) 0.0438(18) 0.0110(15) 0.0198(15) 0.0178(15)
C23 0.0406(17) 0.053(2) 0.0425(18) 0.0164(15) 0.0189(14) 0.0172(15)
C36 0.0460(18) 0.0431(18) 0.0467(19) 0.0139(14) 0.0222(15) 0.0164(15)
C10 0.0485(19) 0.055(2) 0.0458(19) 0.0107(16) 0.0185(16) 0.0228(16)
C26 0.0488(19) 0.0442(18) 0.050(2) 0.0176(15) 0.0241(16) 0.0170(15)
C1 0.0425(17) 0.0474(19) 0.0439(18) 0.0128(15) 0.0166(14) 0.0160(15)
C16 0.0445(19) 0.060(2) 0.050(2) 0.0175(17) 0.0212(16) 0.0207(17)
C33 0.0475(19) 0.052(2) 0.0469(19) 0.0135(16) 0.0222(16) 0.0212(16)
C5 0.049(2) 0.054(2) 0.050(2) 0.0087(17) 0.0174(17) 0.0181(17)
C22 0.0473(19) 0.052(2) 0.0443(19) 0.0140(16) 0.0187(15) 0.0148(16)
C12 0.0451(18) 0.0452(19) 0.0462(19) 0.0107(15) 0.0173(15) 0.0169(15)
C2 0.0430(18) 0.0426(18) 0.051(2) 0.0170(15) 0.0189(15) 0.0140(14)
C14 0.0481(19) 0.050(2) 0.050(2) 0.0194(16) 0.0212(16) 0.0177(16)
C11 0.055(2) 0.050(2) 0.0436(19) 0.0113(16) 0.0179(16) 0.0201(17)
C27 0.054(2) 0.052(2) 0.053(2) 0.0225(17) 0.0245(17) 0.0167(17)
C20 0.057(2) 0.060(2) 0.047(2) 0.0115(18) 0.0180(17) 0.0156(18)
C31 0.059(2) 0.071(3) 0.049(2) 0.0071(19) 0.0172(18) 0.025(2)
C4 0.054(2) 0.049(2) 0.060(2) 0.0174(17) 0.0239(18) 0.0162(17)
C32 0.055(2) 0.055(2) 0.054(2) 0.0096(18) 0.0212(18) 0.0190(18)
C9 0.066(3) 0.073(3) 0.044(2) 0.0145(19) 0.0196(18) 0.035(2)
C15 0.055(2) 0.057(2) 0.053(2) 0.0231(18) 0.0217(17) 0.0178(18)
C17 0.063(2) 0.079(3) 0.052(2) 0.030(2) 0.026(2) 0.030(2)
C30 0.063(2) 0.082(3) 0.045(2) 0.023(2) 0.0209(19) 0.027(2)
C19 0.062(3) 0.079(3) 0.045(2) 0.008(2) 0.0166(19) 0.021(2)
C29 0.063(2) 0.073(3) 0.055(2) 0.031(2) 0.027(2) 0.027(2)
C6 0.067(3) 0.056(2) 0.059(3) 0.0041(19) 0.020(2) 0.014(2)
C8 0.072(3) 0.088(3) 0.045(2) 0.008(2) 0.017(2) 0.037(3)
C18 0.069(3) 0.094(4) 0.046(2) 0.024(2) 0.024(2) 0.036(3)
C43 0.084(3) 0.050(2) 0.055(2) 0.0064(18) 0.023(2) 0.003(2)
C7 0.070(3) 0.070(3) 0.059(3) -0.009(2) 0.010(2) 0.022(2)
C44 0.076(3) 0.081(4) 0.100(4) 0.035(3) 0.036(3) 0.015(3)
C48 0.087(4) 0.059(3) 0.171(7) 0.051(4) 0.060(4) 0.021(3)
C47 0.087(4) 0.064(3) 0.090(4) 0.033(3) -0.006(3) -0.014(3)
C46 0.125(6) 0.068(3) 0.080(4) 0.015(3) 0.044(4) -0.003(4)
C45 0.126(6) 0.078(4) 0.103(5) 0.021(4) 0.052(5) 0.023(4)
Cl37 0.0761(7) 0.0697(7) 0.0791(8) 0.0320(6) 0.0244(6) 0.0163(5)
O39 0.0761(7) 0.0697(7) 0.0791(8) 0.0320(6) 0.0244(6) 0.0163(5)
O40 0.0761(7) 0.0697(7) 0.0791(8) 0.0320(6) 0.0244(6) 0.0163(5)
O41 0.0761(7) 0.0697(7) 0.0791(8) 0.0320(6) 0.0244(6) 0.0163(5)
O42 0.0761(7) 0.0697(7) 0.0791(8) 0.0320(6) 0.0244(6) 0.0163(5)
O2 0.189(12) 0.264(16) 0.116(8) 0.009(9) 0.059(8) 0.150(12)
O3 0.163(9) 0.151(10) 0.249(16) 0.028(10) 0.149(11) 0.058(9)
O5 0.137(8) 0.118(9) 0.166(10) 0.036(8) -0.024(8) 0.054(7)
O1 0.155(9) 0.147(9) 0.194(12) 0.137(9) 0.074(8) 0.024(7)

loop_
_atom_type_symbol
_atom_type_description
_atom_type_scat_dispersion_real
_atom_type_scat_dispersion_imag
_atom_type_scat_source
C C 0.0181 0.0091 'International Tables Vol C Tables 4.2.6.8 and 6.1.1.4'
H H 0.0000 0.0000 'International Tables Vol C Tables 4.2.6.8 and 6.1.1.4'
Cl Cl 0.3639 0.7018 'International Tables Vol C Tables 4.2.6.8 and 6.1.1.4'
O O 0.0492 0.0322 'International Tables Vol C Tables 4.2.6.8 and 6.1.1.4'
S S 0.3331 0.5567 'International Tables Vol C Tables 4.2.6.8 and 6.1.1.4'

loop_
_geom_angle_atom_site_label_1
_geom_angle_atom_site_label_2
_geom_angle_atom_site_label_3
_geom_angle
_geom_angle_site_symmetry_1
_geom_angle_site_symmetry_3
_geom_angle_publ_flag
C1 S13 C12 90.72(18) . . ?
C36 S25 C26 90.59(17) . 2_767 ?
C2 S24 C14 90.80(18) . . ?
C35 C34 H34 119.8 . . ?
C35 C34 C33 120.5(3) . . ?
C33 C34 H34 119.8 . . ?
C34 C35 C36 130.9(3) . . ?
C34 C35 C26 119.8(3) . . ?
C26 C35 C36 109.3(3) . . ?
C16 C21 C20 119.0(4) . . ?
C22 C21 C16 119.2(4) . . ?
C22 C21 C20 121.8(4) . . ?
C33 C28 C29 117.9(4) . . ?
C27 C28 C33 120.6(3) . . ?
C27 C28 C29 121.5(4) . . ?
C12 C3 C2 109.5(3) . . ?
C4 C3 C12 120.3(3) . . ?
C4 C3 C2 130.2(4) . . ?
C22 C23 C1 130.2(3) . . ?
C22 C23 C14 119.7(3) . . ?
C14 C23 C1 110.1(3) . . ?
C35 C36 S25 132.4(3) . . ?
C36 C36 S25 113.1(4) 2_767 . ?
C36 C36 C35 114.5(4) 2_767 . ?
C5 C10 C11 120.2(4) . . ?
C9 C10 C5 119.1(4) . . ?
C9 C10 C11 120.7(4) . . ?
C35 C26 S25 112.5(3) . 2_767 ?
C27 C26 S25 126.2(3) . 2_767 ?
C27 C26 C35 121.4(4) . . ?
C23 C1 S13 133.2(3) . . ?
C2 C1 S13 113.8(3) . . ?
C2 C1 C23 113.1(3) . . ?
C21 C16 C17 118.2(4) . . ?
C15 C16 C21 121.1(4) . . ?
C15 C16 C17 120.7(4) . . ?
C34 C33 C28 118.6(4) . . ?
C32 C33 C34 121.8(4) . . ?
C32 C33 C28 119.5(4) . . ?
C10 C5 C4 118.9(4) . . ?
C6 C5 C10 118.9(4) . . ?
C6 C5 C4 122.2(4) . . ?
C21 C22 H22 120.2 . . ?
C23 C22 C21 119.6(4) . . ?
C23 C22 H22 120.2 . . ?
C3 C12 S13 112.7(3) . . ?
C11 C12 S13 125.9(3) . . ?
C11 C12 C3 121.4(4) . . ?
C3 C2 S24 132.9(3) . . ?
C1 C2 S24 113.8(3) . . ?
C1 C2 C3 113.4(3) . . ?
C23 C14 S24 112.2(3) . . ?
C15 C14 S24 125.2(3) . . ?
C15 C14 C23 122.6(4) . . ?
C10 C11 H11 120.5 . . ?
C12 C11 C10 119.0(4) . . ?
C12 C11 H11 120.5 . . ?
C28 C27 H27 120.5 . . ?
C26 C27 C28 119.1(4) . . ?
C26 C27 H27 120.5 . . ?
C21 C20 H20 119.9 . . ?
C19 C20 C21 120.2(4) . . ?
C19 C20 H20 119.9 . . ?
C32 C31 H31 120.0 . . ?
C32 C31 C30 120.1(4) . . ?
C30 C31 H31 120.0 . . ?
C3 C4 C5 120.1(4) . . ?
C3 C4 H4 119.9 . . ?
C5 C4 H4 119.9 . . ?
C33 C32 H32 119.8 . . ?
C31 C32 C33 120.5(4) . . ?
C31 C32 H32 119.8 . . ?
C10 C9 H9 119.6 . . ?
C8 C9 C10 120.7(5) . . ?
C8 C9 H9 119.6 . . ?
C16 C15 H15 121.0 . . ?
C14 C15 C16 117.9(4) . . ?
C14 C15 H15 121.0 . . ?
C16 C17 H17 119.4 . . ?
C18 C17 C16 121.1(4) . . ?
C18 C17 H17 119.4 . . ?
C31 C30 H30 119.6 . . ?
C29 C30 C31 120.9(4) . . ?
C29 C30 H30 119.6 . . ?
C20 C19 H19 119.8 . . ?
C20 C19 C18 120.3(4) . . ?
C18 C19 H19 119.8 . . ?
C28 C29 H29 119.4 . . ?
C30 C29 C28 121.1(4) . . ?
C30 C29 H29 119.4 . . ?
C5 C6 H6 119.8 . . ?
C7 C6 C5 120.4(5) . . ?
C7 C6 H6 119.8 . . ?
C9 C8 H8 120.0 . . ?
C9 C8 C7 120.1(4) . . ?
C7 C8 H8 120.0 . . ?
C17 C18 C19 121.0(4) . . ?
C17 C18 H18 119.5 . . ?
C19 C18 H18 119.5 . . ?
C44 C43 Cl49 120.5(5) . . ?
C44 C43 C48 121.1(6) . . ?
C48 C43 Cl49 118.5(5) . . ?
C6 C7 C8 120.8(4) . . ?
C6 C7 H7 119.6 . . ?
C8 C7 H7 119.6 . . ?
C43 C44 H44 119.0 . . ?
C45 C44 C43 122.1(7) . . ?
C45 C44 H44 119.0 . . ?
C43 C48 H48 122.8 . . ?
C43 C48 C47 114.4(6) . . ?
C47 C48 H48 122.8 . . ?
C48 C47 H47 121.4 . . ?
C46 C47 C48 117.3(6) . . ?
C46 C47 H47 121.4 . . ?
C47 C46 H46 117.8 . . ?
C45 C46 C47 124.5(7) . . ?
C45 C46 H46 117.8 . . ?
C44 C45 H45 119.6 . . ?
C46 C45 C44 120.7(8) . . ?
C46 C45 H45 119.6 . . ?
O39 Cl37 O41 144.0(4) . . ?
O39 Cl37 O3 113.5(7) . . ?
O40 Cl37 O39 104.6(5) . . ?
O40 Cl37 O41 88.4(4) . . ?
O40 Cl37 O3 103.2(8) . . ?
O42 Cl37 O2 105.7(7) . . ?
O42 Cl37 O5 145.0(6) . . ?
O2 Cl37 O5 86.6(8) . . ?
O3 Cl37 O41 95.3(8) . . ?
O1 Cl37 O42 112.0(6) . . ?
O1 Cl37 O2 115.2(11) . . ?
O1 Cl37 O5 90.5(8) . . ?

loop_
_geom_bond_atom_site_label_1
_geom_bond_atom_site_label_2
_geom_bond_distance
_geom_bond_site_symmetry_2
_geom_bond_publ_flag
S13 C1 1.707(4) . ?
S13 C12 1.772(4) . ?
S25 C36 1.732(4) . ?
S25 C26 1.762(4) 2_767 ?
S24 C2 1.698(4) . ?
S24 C14 1.764(4) . ?
Cl49 C43 1.723(5) . ?
C34 H34 0.9300 . ?
C34 C35 1.370(5) . ?
C34 C33 1.420(5) . ?
C35 C36 1.440(5) . ?
C35 C26 1.432(5) . ?
C21 C16 1.419(6) . ?
C21 C22 1.418(5) . ?
C21 C20 1.423(6) . ?
C28 C33 1.426(5) . ?
C28 C27 1.409(6) . ?
C28 C29 1.428(6) . ?
C3 C12 1.423(5) . ?
C3 C2 1.448(5) . ?
C3 C4 1.370(6) . ?
C23 C1 1.430(5) . ?
C23 C22 1.384(5) . ?
C23 C14 1.419(5) . ?
C36 C36 1.369(7) 2_767 ?
C10 C5 1.417(6) . ?
C10 C11 1.428(5) . ?
C10 C9 1.407(6) . ?
C26 C27 1.369(5) . ?
C1 C2 1.394(5) . ?
C16 C15 1.414(6) . ?
C16 C17 1.423(6) . ?
C33 C32 1.414(6) . ?
C5 C4 1.419(6) . ?
C5 C6 1.415(6) . ?
C22 H22 0.9300 . ?
C12 C11 1.359(5) . ?
C14 C15 1.366(5) . ?
C11 H11 0.9300 . ?
C27 H27 0.9300 . ?
C20 H20 0.9300 . ?
C20 C19 1.367(6) . ?
C31 H31 0.9300 . ?
C31 C32 1.370(6) . ?
C31 C30 1.413(7) . ?
C4 H4 0.9300 . ?
C32 H32 0.9300 . ?
C9 H9 0.9300 . ?
C9 C8 1.369(7) . ?
C15 H15 0.9300 . ?
C17 H17 0.9300 . ?
C17 C18 1.343(7) . ?
C30 H30 0.9300 . ?
C30 C29 1.348(7) . ?
C19 H19 0.9300 . ?
C19 C18 1.399(7) . ?
C29 H29 0.9300 . ?
C6 H6 0.9300 . ?
C6 C7 1.364(7) . ?
C8 H8 0.9300 . ?
C8 C7 1.400(8) . ?
C18 H18 0.9300 . ?
C43 C44 1.340(8) . ?
C43 C48 1.398(9) . ?
C7 H7 0.9300 . ?
C44 H44 0.9300 . ?
C44 C45 1.315(9) . ?
C48 H48 0.9300 . ?
C48 C47 1.501(10) . ?
C47 H47 0.9300 . ?
C47 C46 1.327(10) . ?
C46 H46 0.9300 . ?
C46 C45 1.296(10) . ?
C45 H45 0.9300 . ?
Cl37 O39 1.400(7) . ?
Cl37 O40 1.363(7) . ?
Cl37 O41 1.422(8) . ?
Cl37 O42 1.407(8) . ?
Cl37 O2 1.423(11) . ?
Cl37 O3 1.407(11) . ?
Cl37 O5 1.445(11) . ?
Cl37 O1 1.350(8) . ?

loop_
_geom_torsion_atom_site_label_1
_geom_torsion_atom_site_label_2
_geom_torsion_atom_site_label_3
_geom_torsion_atom_site_label_4
_geom_torsion
_geom_torsion_site_symmetry_1
_geom_torsion_site_symmetry_2
_geom_torsion_site_symmetry_3
_geom_torsion_site_symmetry_4
_geom_torsion_publ_flag
S13 C1 C2 S24 -179.35(18) . . . . ?
S13 C1 C2 C3 0.1(4) . . . . ?
S13 C12 C11 C10 179.3(3) . . . . ?
S25 C26 C27 C28 179.9(3) 2_767 . . . ?
S24 C14 C15 C16 179.7(3) . . . . ?
Cl49 C43 C44 C45 -179.8(5) . . . . ?
Cl49 C43 C48 C47 179.3(4) . . . . ?
C34 C35 C36 S25 -0.2(6) . . . . ?
C34 C35 C36 C36 -179.5(4) . . . 2_767 ?
C34 C35 C26 S25 179.6(3) . . . 2_767 ?
C34 C35 C26 C27 -0.3(5) . . . . ?
C34 C33 C32 C31 -179.5(4) . . . . ?
C35 C34 C33 C28 0.2(5) . . . . ?
C35 C34 C33 C32 -179.4(3) . . . . ?
C35 C26 C27 C28 -0.3(6) . . . . ?
C21 C16 C15 C14 0.4(6) . . . . ?
C21 C16 C17 C18 0.1(6) . . . . ?
C21 C20 C19 C18 0.3(7) . . . . ?
C28 C33 C32 C31 0.9(6) . . . . ?
C3 C12 C11 C10 -0.2(6) . . . . ?
C23 C1 C2 S24 1.0(4) . . . . ?
C23 C1 C2 C3 -179.6(3) . . . . ?
C23 C14 C15 C16 -0.8(6) . . . . ?
C36 C35 C26 S25 -0.7(4) . . . 2_767 ?
C36 C35 C26 C27 179.5(3) . . . . ?
C10 C5 C4 C3 0.2(6) . . . . ?
C10 C5 C6 C7 0.3(6) . . . . ?
C10 C9 C8 C7 1.6(7) . . . . ?
C26 S25 C36 C35 -179.4(4) 2_767 . . . ?
C26 S25 C36 C36 -0.1(4) 2_767 . . 2_767 ?
C26 C35 C36 S25 -179.9(3) . . . . ?
C26 C35 C36 C36 0.8(5) . . . 2_767 ?
C1 S13 C12 C3 0.1(3) . . . . ?
C1 S13 C12 C11 -179.4(3) . . . . ?
C1 C23 C22 C21 179.9(3) . . . . ?
C1 C23 C14 S24 0.3(4) . . . . ?
C1 C23 C14 C15 -179.2(3) . . . . ?
C16 C21 C22 C23 -0.5(5) . . . . ?
C16 C21 C20 C19 -0.3(6) . . . . ?
C16 C17 C18 C19 -0.1(7) . . . . ?
C33 C34 C35 C36 -179.4(3) . . . . ?
C33 C34 C35 C26 0.3(5) . . . . ?
C33 C28 C27 C26 0.8(6) . . . . ?
C33 C28 C29 C30 -0.2(6) . . . . ?
C5 C10 C11 C12 0.0(5) . . . . ?
C5 C10 C9 C8 -1.0(6) . . . . ?
C5 C6 C7 C8 0.3(7) . . . . ?
C22 C21 C16 C15 0.2(5) . . . . ?
C22 C21 C16 C17 -179.7(3) . . . . ?
C22 C21 C20 C19 179.5(4) . . . . ?
C22 C23 C1 S13 -0.2(6) . . . . ?
C22 C23 C1 C2 179.5(3) . . . . ?
C22 C23 C14 S24 -179.9(3) . . . . ?
C22 C23 C14 C15 0.6(5) . . . . ?
C12 S13 C1 C23 179.5(4) . . . . ?
C12 S13 C1 C2 -0.1(3) . . . . ?
C12 C3 C2 S24 179.3(3) . . . . ?
C12 C3 C2 C1 0.0(4) . . . . ?
C12 C3 C4 C5 -0.3(6) . . . . ?
C2 S24 C14 C23 0.2(3) . . . . ?
C2 S24 C14 C15 179.7(4) . . . . ?
C2 C3 C12 S13 -0.1(4) . . . . ?
C2 C3 C12 C11 179.4(3) . . . . ?
C2 C3 C4 C5 -179.2(3) . . . . ?
C14 S24 C2 C3 -180.0(4) . . . . ?
C14 S24 C2 C1 -0.7(3) . . . . ?
C14 C23 C1 S13 179.6(3) . . . . ?
C14 C23 C1 C2 -0.8(4) . . . . ?
C14 C23 C22 C21 0.2(5) . . . . ?
C11 C10 C5 C4 0.0(5) . . . . ?
C11 C10 C5 C6 -179.4(4) . . . . ?
C11 C10 C9 C8 178.5(4) . . . . ?
C27 C28 C33 C34 -0.7(5) . . . . ?
C27 C28 C33 C32 178.9(3) . . . . ?
C27 C28 C29 C30 -179.7(4) . . . . ?
C20 C21 C16 C15 180.0(3) . . . . ?
C20 C21 C16 C17 0.1(5) . . . . ?
C20 C21 C22 C23 179.7(3) . . . . ?
C20 C19 C18 C17 -0.1(7) . . . . ?
C31 C30 C29 C28 0.8(7) . . . . ?
C4 C3 C12 S13 -179.2(3) . . . . ?
C4 C3 C12 C11 0.3(6) . . . . ?
C4 C3 C2 S24 -1.6(6) . . . . ?
C4 C3 C2 C1 179.0(4) . . . . ?
C4 C5 C6 C7 -179.0(4) . . . . ?
C32 C31 C30 C29 -0.5(7) . . . . ?
C9 C10 C5 C4 179.4(4) . . . . ?
C9 C10 C5 C6 0.1(6) . . . . ?
C9 C10 C11 C12 -179.4(3) . . . . ?
C9 C8 C7 C6 -1.2(7) . . . . ?
C15 C16 C17 C18 -179.8(4) . . . . ?
C17 C16 C15 C14 -179.7(3) . . . . ?
C30 C31 C32 C33 -0.3(6) . . . . ?
C29 C28 C33 C34 179.8(3) . . . . ?
C29 C28 C33 C32 -0.6(5) . . . . ?
C29 C28 C27 C26 -179.7(3) . . . . ?
C6 C5 C4 C3 179.5(4) . . . . ?
C43 C44 C45 C46 0.3(10) . . . . ?
C43 C48 C47 C46 0.7(7) . . . . ?
C44 C43 C48 C47 -0.1(7) . . . . ?
C48 C43 C44 C45 -0.5(9) . . . . ?
C48 C47 C46 C45 -1.0(9) . . . . ?
C47 C46 C45 C44 0.4(11) . . . . ?
